data_4030592
loop_
_publ_author_name
'Uetake, Yuta'
'Uwamori, Masahiro'
'Nakada, Masahisa'

_publ_section_title
;
 Enantioselective Approach to Polycyclic Polyprenylated
 Acylphloroglucinols via Catalytic Asymmetric Intramolecular
 Cyclopropanation.
;
_journal_issue 3
_journal_name_full 'The Journal of organic chemistry'
_journal_page_first 1735
_journal_page_last 1745
_journal_paper_doi 10.1021/jo5026699
_journal_volume 80
_journal_year 2015
_chemical_absolute_configuration 'CHOOSE rm ad rmad syn or unk'
_chemical_formula_moiety 'C17 H18 O6 S'
_chemical_formula_sum 'C17 H18 O6 S'
_chemical_formula_weight 350.39
_space_group_IT_number 19
_symmetry_cell_setting orthorhombic
_symmetry_Int_Tables_number 19
_symmetry_space_group_name_Hall 'P 2ac 2ab'
_symmetry_space_group_name_H-M 'P 21 21 21'
_atom_sites_solution_hydrogens geom
_atom_sites_solution_primary direct
_atom_sites_solution_secondary difmap
_cell_angle_alpha 90.0000
_cell_angle_beta 90.0000
_cell_angle_gamma 90.0000
_cell_formula_units_Z 4
_cell_length_a 12.68(2)
_cell_length_b 19.14(3)
_cell_length_c 6.208(12)
_cell_measurement_reflns_used 3360
_cell_measurement_temperature 93
_cell_measurement_theta_max 27.50
_cell_measurement_theta_min 2.70
_cell_volume 1507(4)
_computing_cell_refinement 'CrystalClear-SM Expert 2.0 r15'
_computing_data_collection 'CrystalClear-SM Expert 2.0 r15 (Rigaku, 2011)'
_computing_data_reduction 'CrystalClear-SM Expert 2.0 r15'
_computing_molecular_graphics 'CrystalStructure 4.1'
_computing_publication_material 'CrystalStructure 4.1 (Rigaku, 2013)'
_computing_structure_refinement 'SHELXL97 (Sheldrick, 2008)'
_computing_structure_solution 'Superflip (Palatinus, et al., 2007)'
_diffrn_ambient_temperature 93
_diffrn_detector_area_resol_mean 6.827
_diffrn_measured_fraction_theta_full 0.997
_diffrn_measured_fraction_theta_max 0.997
_diffrn_measurement_device_type 'Rigaku XtaLAB mini'
_diffrn_measurement_method \w
_diffrn_radiation_type 'Mo K\a'
_diffrn_radiation_wavelength 0.71075
_diffrn_reflns_av_R_equivalents 0.1131
_diffrn_reflns_limit_h_max 16
_diffrn_reflns_limit_h_min -16
_diffrn_reflns_limit_k_max 24
_diffrn_reflns_limit_k_min -24
_diffrn_reflns_limit_l_max 7
_diffrn_reflns_limit_l_min -7
_diffrn_reflns_number 15063
_diffrn_reflns_theta_full 27.20
_diffrn_reflns_theta_max 27.20
_diffrn_reflns_theta_min 1.93
_diffrn_standards_number 0
_exptl_absorpt_coefficient_mu 0.248
_exptl_absorpt_correction_T_max 0.966
_exptl_absorpt_correction_T_min 0.479
_exptl_absorpt_correction_type multi-scan
_exptl_absorpt_process_details 'REQAB (Rigaku, 1998)'
_exptl_crystal_colour colorless
_exptl_crystal_density_diffrn 1.545
_exptl_crystal_density_method 'not measured'
_exptl_crystal_description block
_exptl_crystal_F_000 736.00
_exptl_crystal_size_max 0.519
_exptl_crystal_size_mid 0.149
_exptl_crystal_size_min 0.139
_refine_diff_density_max 1.01
_refine_diff_density_min -1.01
_refine_ls_abs_structure_details 'Flack, H. D. (1983), Acta Cryst. A39, 876-881.  1397 Friedel Pairs'
_refine_ls_abs_structure_Flack -0.0(2)
_refine_ls_extinction_method none
_refine_ls_goodness_of_fit_ref 1.080
_refine_ls_hydrogen_treatment constr
_refine_ls_number_parameters 219
_refine_ls_number_reflns 3304
_refine_ls_number_restraints 0
_refine_ls_R_factor_gt 0.0977
_refine_ls_shift/su_max 0.001
_refine_ls_structure_factor_coef Fsqd
_refine_ls_weighting_details 'w = 1/[\s^2^(Fo^2^)+(0.1231P)^2^+0.0000P] where P=(Fo^2^+2Fc^2^)/3'
_refine_ls_weighting_scheme calc
_refine_ls_wR_factor_ref 0.2489
_reflns_number_gt 2302
_reflns_number_total 3339
_reflns_threshold_expression F^2^>2.0\s(F^2^)
_cod_data_source_file jo5026699_si_001.cif
_cod_data_source_block SX211
_cod_depositor_comments 'Adding full bibliography for 4030592--4030593.cif.'
_cod_database_code 4030592

loop_
_symmetry_equiv_pos_site_id
_symmetry_equiv_pos_as_xyz
1 +X,+Y,+Z
2 1/2+X,1/2-Y,-Z
3 -X,1/2+Y,1/2-Z
4 1/2-X,-Y,1/2+Z

loop_
_atom_site_label
_atom_site_type_symbol
_atom_site_fract_x
_atom_site_fract_y
_atom_site_fract_z
_atom_site_U_iso_or_equiv
_atom_site_adp_type
_atom_site_occupancy
_atom_site_symmetry_multiplicity
_atom_site_calc_flag
_atom_site_refinement_flags
S1 S 0.17713(13) 0.15752(7) 0.4357(3) 0.0307(4) Uani 1 4 d .
O2 O 0.1621(3) 0.32896(19) -0.1727(7) 0.0260(9) Uani 1 4 d .
O3 O 0.3646(4) 0.2487(2) 0.5190(7) 0.0334(10) Uani 1 4 d .
O4 O 0.0851(3) 0.1329(2) 0.3341(8) 0.0375(12) Uani 1 4 d .
O5 O 0.3832(4) 0.2710(2) -0.0299(8) 0.0384(11) Uani 1 4 d .
O6 O 0.3228(3) 0.4880(2) 0.0604(7) 0.0336(10) Uani 1 4 d .
O7 O 0.1772(4) 0.1654(2) 0.6625(7) 0.0413(11) Uani 1 4 d .
C8 C 0.3655(5) 0.3441(3) -0.0478(11) 0.0308(13) Uani 1 4 d .
C9 C 0.2080(5) 0.2381(3) 0.3142(10) 0.0306(14) Uani 1 4 d .
C10 C 0.3469(4) 0.0758(3) 0.5245(10) 0.0285(13) Uani 1 4 d .
C11 C 0.2823(5) 0.1015(3) 0.3664(10) 0.0273(13) Uani 1 4 d .
C12 C 0.2892(5) 0.0788(3) 0.1544(10) 0.0259(13) Uani 1 4 d .
C13 C 0.3012(5) 0.2757(3) 0.4037(10) 0.0282(13) Uani 1 4 d .
C14 C 0.1682(5) 0.3335(3) 0.0545(9) 0.0248(12) Uani 1 4 d .
C15 C 0.2534(5) 0.4446(3) 0.0791(9) 0.0240(12) Uani 1 4 d .
C16 C 0.0897(5) 0.3877(3) 0.1464(10) 0.0263(13) Uani 1 4 d .
C17 C 0.0609(5) 0.3174(3) -0.2594(10) 0.0288(13) Uani 1 4 d .
C18 C 0.3091(5) 0.3523(3) 0.3413(10) 0.0315(14) Uani 1 4 d .
C19 C 0.1384(5) 0.4566(3) 0.0696(11) 0.0303(13) Uani 1 4 d .
C20 C 0.3630(5) 0.0275(3) 0.1074(11) 0.0314(14) Uani 1 4 d .
C21 C 0.4182(5) 0.0240(3) 0.4750(11) 0.0313(14) Uani 1 4 d .
C22 C 0.4248(5) -0.0003(3) 0.2661(11) 0.0308(14) Uani 1 4 d .
C23 C 0.2768(5) 0.3665(3) 0.1020(10) 0.0277(13) Uani 1 4 d .
C24 C 0.1504(5) 0.2637(3) 0.1576(10) 0.0276(13) Uani 1 4 d .
H5 H 0.39338 0.25447 -0.14996 0.0461 Uiso 1 4 calc R
H8A H 0.34722 0.35561 -0.19528 0.0369 Uiso 1 4 calc R
H8B H 0.42957 0.36911 -0.01089 0.0369 Uiso 1 4 calc R
H10 H 0.34274 0.09322 0.66404 0.0342 Uiso 1 4 calc R
H12 H 0.24595 0.09734 0.0478 0.0311 Uiso 1 4 calc R
H16A H 0.01948 0.38109 0.08781 0.0316 Uiso 1 4 calc R
H16B H 0.08653 0.38546 0.30232 0.0316 Uiso 1 4 calc R
H17A H 0.02369 0.28444 -0.17102 0.0346 Uiso 1 4 calc R
H17B H 0.06745 0.29912 -0.40282 0.0346 Uiso 1 4 calc R
H17C H 0.02277 0.36067 -0.2634 0.0346 Uiso 1 4 calc R
H18A H 0.38105 0.36799 0.36311 0.0378 Uiso 1 4 calc R
H18B H 0.26394 0.37947 0.43562 0.0378 Uiso 1 4 calc R
H19A H 0.11624 0.46725 -0.07633 0.0363 Uiso 1 4 calc R
H19B H 0.11802 0.49481 0.16327 0.0363 Uiso 1 4 calc R
H20 H 0.37044 0.01188 -0.03364 0.0377 Uiso 1 4 calc R
H21 H 0.46155 0.00545 0.58146 0.0375 Uiso 1 4 calc R
H22 H 0.47187 -0.03598 0.23294 0.0370 Uiso 1 4 calc R
H24 H 0.09463 0.23671 0.10707 0.0331 Uiso 1 4 calc R

loop_
_atom_site_aniso_label
_atom_site_aniso_U_11
_atom_site_aniso_U_22
_atom_site_aniso_U_33
_atom_site_aniso_U_12
_atom_site_aniso_U_13
_atom_site_aniso_U_23
S1 0.0435(9) 0.0148(6) 0.0339(8) 0.0050(6) 0.0059(8) 0.0059(6)
O2 0.031(2) 0.0169(19) 0.030(2) 0.0034(16) -0.000(2) 0.0016(16)
O3 0.053(3) 0.019(2) 0.028(2) 0.0045(18) -0.008(2) -0.0026(17)
O4 0.038(2) 0.022(2) 0.052(3) 0.0054(18) 0.003(2) 0.020(2)
O5 0.055(3) 0.023(2) 0.037(3) 0.0167(19) -0.005(3) -0.000(2)
O6 0.047(2) 0.0195(19) 0.035(2) -0.0077(17) -0.001(2) 0.0034(18)
O7 0.069(3) 0.018(2) 0.037(2) 0.014(2) 0.011(3) 0.0030(18)
C8 0.038(3) 0.021(3) 0.034(3) 0.003(2) -0.007(3) -0.000(3)
C9 0.045(4) 0.018(3) 0.029(3) 0.005(2) -0.000(3) 0.000(2)
C10 0.036(3) 0.016(2) 0.033(3) 0.001(2) 0.001(3) -0.005(2)
C11 0.038(3) 0.011(2) 0.033(3) 0.001(2) 0.003(3) 0.004(2)
C12 0.035(3) 0.013(2) 0.029(3) -0.001(2) -0.002(3) 0.003(2)
C13 0.045(3) 0.015(2) 0.024(3) 0.009(2) -0.001(3) -0.007(2)
C14 0.036(3) 0.018(2) 0.021(3) 0.000(2) 0.005(3) 0.006(2)
C15 0.038(3) 0.015(2) 0.018(3) -0.005(2) -0.003(3) 0.001(2)
C16 0.035(3) 0.015(3) 0.029(3) -0.002(2) 0.000(3) 0.005(2)
C17 0.046(4) 0.019(3) 0.022(3) 0.003(2) 0.003(3) 0.003(2)
C18 0.044(3) 0.018(3) 0.033(3) 0.004(3) 0.002(3) 0.000(2)
C19 0.048(3) 0.015(2) 0.028(3) -0.001(2) 0.001(3) 0.003(2)
C20 0.044(3) 0.015(2) 0.036(3) -0.002(2) 0.007(3) -0.009(2)
C21 0.032(3) 0.020(3) 0.042(4) -0.006(2) -0.008(3) 0.003(3)
C22 0.035(3) 0.015(3) 0.043(4) 0.001(2) -0.003(3) -0.002(3)
C23 0.037(3) 0.014(2) 0.033(3) 0.003(2) 0.000(3) -0.000(2)
C24 0.031(3) 0.018(3) 0.033(3) 0.004(2) 0.008(3) -0.003(2)

loop_
_atom_type_symbol
_atom_type_description
_atom_type_scat_dispersion_real
_atom_type_scat_dispersion_imag
_atom_type_scat_source
C C 0.0033 0.0016
;
International Tables for Crystallography
(1992, Vol. C, Tables 4.2.6.8 and 6.1.1.4)
;
O O 0.0106 0.0060
;
International Tables for Crystallography
(1992, Vol. C, Tables 4.2.6.8 and 6.1.1.4)
;
S S 0.1246 0.1234
;
International Tables for Crystallography
(1992, Vol. C, Tables 4.2.6.8 and 6.1.1.4)
;
H H 0.0000 0.0000
;
International Tables for Crystallography
(1992, Vol. C, Table 6.1.1.4)
;

loop_
_geom_angle_atom_site_label_1
_geom_angle_atom_site_label_2
_geom_angle_atom_site_label_3
_geom_angle
_geom_angle_publ_flag
O4 S1 O7 118.8(3) yes
O4 S1 C9 106.6(3) yes
O4 S1 C11 108.3(3) yes
O7 S1 C9 109.4(3) yes
O7 S1 C11 107.8(3) yes
C9 S1 C11 105.0(3) yes
C14 O2 C17 116.1(4) yes
O5 C8 C23 110.3(5) yes
S1 C9 C13 116.1(4) yes
S1 C9 C24 121.4(5) yes
C13 C9 C24 122.5(5) yes
C11 C10 C21 119.5(6) yes
S1 C11 C10 119.7(5) yes
S1 C11 C12 118.0(4) yes
C10 C11 C12 121.9(5) yes
C11 C12 C20 117.6(5) yes
O3 C13 C9 123.3(5) yes
O3 C13 C18 121.7(5) yes
C9 C13 C18 115.0(5) yes
O2 C14 C16 112.0(5) yes
O2 C14 C23 105.3(5) yes
O2 C14 C24 111.2(4) yes
C16 C14 C23 103.3(4) yes
C16 C14 C24 110.1(5) yes
C23 C14 C24 114.7(5) yes
O6 C15 C19 127.2(5) yes
O6 C15 C23 122.4(5) yes
C19 C15 C23 110.3(5) yes
C14 C16 C19 101.7(5) yes
C13 C18 C23 113.1(5) yes
C15 C19 C16 104.6(5) yes
C12 C20 C22 120.7(6) yes
C10 C21 C22 119.5(6) yes
C20 C22 C21 120.8(6) yes
C8 C23 C14 115.3(5) yes
C8 C23 C15 111.2(5) yes
C8 C23 C18 109.7(5) yes
C14 C23 C15 102.1(4) yes
C14 C23 C18 110.1(5) yes
C15 C23 C18 108.0(5) yes
C9 C24 C14 124.5(5) yes
C8 O5 H5 109.465 no
O5 C8 H8A 109.597 no
O5 C8 H8B 109.605 no
C23 C8 H8A 109.613 no
C23 C8 H8B 109.607 no
H8A C8 H8B 108.131 no
C11 C10 H10 120.276 no
C21 C10 H10 120.262 no
C11 C12 H12 121.180 no
C20 C12 H12 121.182 no
C14 C16 H16A 111.427 no
C14 C16 H16B 111.426 no
C19 C16 H16A 111.426 no
C19 C16 H16B 111.427 no
H16A C16 H16B 109.272 no
O2 C17 H17A 109.463 no
O2 C17 H17B 109.469 no
O2 C17 H17C 109.474 no
H17A C17 H17B 109.462 no
H17A C17 H17C 109.476 no
H17B C17 H17C 109.483 no
C13 C18 H18A 108.968 no
C13 C18 H18B 108.960 no
C23 C18 H18A 108.958 no
C23 C18 H18B 108.958 no
H18A C18 H18B 107.758 no
C15 C19 H19A 110.835 no
C15 C19 H19B 110.839 no
C16 C19 H19A 110.833 no
C16 C19 H19B 110.839 no
H19A C19 H19B 108.893 no
C12 C20 H20 119.650 no
C22 C20 H20 119.653 no
C10 C21 H21 120.260 no
C22 C21 H21 120.256 no
C20 C22 H22 119.620 no
C21 C22 H22 119.620 no
C9 C24 H24 117.761 no
C14 C24 H24 117.767 no

loop_
_geom_bond_atom_site_label_1
_geom_bond_atom_site_label_2
_geom_bond_distance
_geom_bond_publ_flag
S1 O4 1.408(5) yes
S1 O7 1.416(5) yes
S1 C9 1.761(6) yes
S1 C11 1.764(6) yes
O2 C14 1.416(7) yes
O2 C17 1.409(8) yes
O3 C13 1.193(7) yes
O5 C8 1.421(7) yes
O6 C15 1.216(7) yes
C8 C23 1.522(9) yes
C9 C13 1.491(9) yes
C9 C24 1.312(9) yes
C10 C11 1.370(9) yes
C10 C21 1.377(8) yes
C11 C12 1.389(9) yes
C12 C20 1.387(8) yes
C13 C18 1.520(8) yes
C14 C16 1.546(8) yes
C14 C23 1.543(8) yes
C14 C24 1.499(8) yes
C15 C19 1.478(9) yes
C15 C23 1.530(8) yes
C16 C19 1.532(8) yes
C18 C23 1.565(9) yes
C20 C22 1.367(9) yes
C21 C22 1.380(10) yes
O5 H5 0.820 no
C8 H8A 0.970 no
C8 H8B 0.970 no
C10 H10 0.930 no
C12 H12 0.930 no
C16 H16A 0.970 no
C16 H16B 0.970 no
C17 H17A 0.960 no
C17 H17B 0.960 no
C17 H17C 0.960 no
C18 H18A 0.970 no
C18 H18B 0.970 no
C19 H19A 0.970 no
C19 H19B 0.970 no
C20 H20 0.930 no
C21 H21 0.930 no
C22 H22 0.930 no
C24 H24 0.930 no

loop_
_geom_contact_atom_site_label_1
_geom_contact_atom_site_label_2
_geom_contact_distance
_geom_contact_publ_flag
_geom_contact_site_symmetry_2
S1 O3 2.994(6) no .
O2 O5 3.142(7) no .
O2 C8 2.709(8) no .
O2 C9 3.536(9) no .
O2 C15 2.946(7) no .
O2 C19 2.884(8) no .
O3 O5 3.442(9) no .
O3 O7 2.997(7) no .
O3 C10 3.317(9) no .
O3 C11 3.150(8) no .
O3 C24 3.535(9) no .
O4 C12 3.003(8) no .
O4 C24 2.856(8) no .
O5 C9 3.145(9) no .
O5 C13 2.887(9) no .
O5 C14 3.024(8) no .
O5 C18 2.935(9) no .
O5 C24 3.177(9) no .
O6 C8 2.886(8) no .
O6 C14 3.548(8) no .
O6 C16 3.564(8) no .
O6 C18 3.133(8) no .
O7 C10 2.882(8) no .
O7 C13 3.083(8) no .
C8 C13 3.200(10) no .
C8 C24 3.382(9) no .
C9 C12 3.367(9) no .
C9 C16 3.397(9) no .
C9 C23 2.922(9) no .
C10 C20 2.757(10) no .
C11 C13 3.350(9) no .
C11 C22 2.730(9) no .
C12 C21 2.781(9) no .
C13 C14 2.962(9) no .
C16 C17 2.879(10) no .
C16 C18 3.109(10) no .
C17 C19 3.497(9) no .
C17 C24 3.007(10) no .
C18 C19 3.394(9) no .
C18 C24 2.868(9) no .
O2 O3 3.552(7) no 1_554
O2 O7 3.299(7) no 1_554
O2 C13 3.326(8) no 1_554
O2 C18 3.574(9) no 1_554
O3 O2 3.552(7) no 1_556
O3 O5 2.843(8) no 1_556
O3 C8 3.251(9) no 1_556
O3 C17 3.224(8) no 2_555
O4 C8 3.332(9) no 2_455
O4 C20 3.569(9) no 4_555
O5 O3 2.843(8) no 1_554
O5 C17 3.341(8) no 2_555
O5 C24 3.542(9) no 2_555
O6 C15 3.395(9) no 4_564
O6 C19 3.264(9) no 4_564
O6 C19 3.371(10) no 4_565
O6 C21 3.363(9) no 3_655
O6 C22 3.384(9) no 3_655
O7 O2 3.299(7) no 1_556
O7 C17 3.298(8) no 1_556
O7 C22 3.475(8) no 4_555
C8 O3 3.251(9) no 1_554
C8 O4 3.332(9) no 2_555
C9 C17 3.576(10) no 1_556
C10 C12 3.520(9) no 4_555
C10 C20 3.356(9) no 4_555
C11 C20 3.425(9) no 4_555
C12 C10 3.520(9) no 4_554
C12 C21 3.468(9) no 4_554
C13 O2 3.326(8) no 1_556
C15 O6 3.395(9) no 4_565
C17 O3 3.224(8) no 2_455
C17 O5 3.341(8) no 2_455
C17 O7 3.298(8) no 1_554
C17 C9 3.576(10) no 1_554
C18 O2 3.574(9) no 1_556
C19 O6 3.371(10) no 4_564
C19 O6 3.264(9) no 4_565
C19 C22 3.518(10) no 2_455
C20 O4 3.569(9) no 4_554
C20 C10 3.356(9) no 4_554
C20 C11 3.425(9) no 4_554
C21 O6 3.363(9) no 3_645
C21 C12 3.468(9) no 4_555
C22 O6 3.384(9) no 3_645
C22 O7 3.475(8) no 4_554
C22 C19 3.518(10) no 2_555
C24 O5 3.542(9) no 2_455
S1 H10 2.8167 no .
S1 H12 2.8085 no .
S1 H24 2.7485 no .
O2 H5 3.2634 no .
O2 H8A 2.4057 no .
O2 H16A 2.6237 no .
O2 H16B 3.2841 no .
O2 H19A 2.7754 no .
O2 H24 2.6206 no .
O3 H10 3.1216 no .
O3 H18A 2.4885 no .
O3 H18B 2.8570 no .
O4 H12 2.7900 no .
O4 H24 2.4391 no .
O5 H18A 3.0659 no .
O6 H8A 3.0054 no .
O6 H8B 2.6840 no .
O6 H18A 3.0580 no .
O6 H18B 3.2089 no .
O6 H19A 2.7817 no .
O6 H19B 2.6774 no .
O7 H10 2.5122 no .
C8 H18A 2.5991 no .
C8 H18B 3.3354 no .
C9 H12 3.1973 no .
C9 H16B 3.2150 no .
C9 H18A 3.3299 no .
C9 H18B 2.8973 no .
C10 H12 3.2506 no .
C10 H22 3.2190 no .
C11 H20 3.2189 no .
C11 H21 3.2143 no .
C12 H10 3.2474 no .
C12 H22 3.2294 no .
C13 H8B 3.5316 no .
C13 H16B 3.4963 no .
C13 H24 3.2881 no .
C14 H5 3.4721 no .
C14 H8A 2.7818 no .
C14 H8B 3.4081 no .
C14 H17A 2.4898 no .
C14 H17B 3.1821 no .
C14 H17C 2.7504 no .
C14 H18A 3.3751 no .
C14 H18B 2.8009 no .
C14 H19A 2.7650 no .
C14 H19B 3.2234 no .
C15 H8A 2.6860 no .
C15 H8B 2.7178 no .
C15 H16A 3.2061 no .
C15 H16B 2.7711 no .
C15 H18A 2.8064 no .
C15 H18B 2.5435 no .
C16 H17A 2.9134 no .
C16 H17C 2.7310 no .
C16 H18B 2.8514 no .
C16 H24 2.9007 no .
C17 H16A 2.5317 no .
C17 H19A 3.1641 no .
C17 H24 2.7825 no .
C18 H8A 3.3668 no .
C18 H8B 2.6867 no .
C18 H16B 2.9028 no .
C19 H17C 3.1288 no .
C19 H18B 3.1427 no .
C20 H21 3.2253 no .
C21 H20 3.2233 no .
C22 H10 3.2231 no .
C22 H12 3.2361 no .
C23 H5 3.0384 no .
C23 H16A 3.2754 no .
C23 H16B 2.7379 no .
C23 H19A 3.0145 no .
C23 H19B 3.1980 no .
C23 H24 3.3920 no .
C24 H12 3.4747 no .
C24 H16A 2.8266 no .
C24 H16B 2.6254 no .
C24 H17A 2.6267 no .
C24 H17C 3.5906 no .
C24 H18B 3.1562 no .
H5 H8A 2.0418 no .
H5 H8B 2.4022 no .
H8A H18A 3.5010 no .
H8B H18A 2.4020 no .
H8B H18B 3.4834 no .
H10 H21 2.3140 no .
H12 H20 2.3287 no .
H12 H24 3.3065 no .
H16A H17A 2.4509 no .
H16A H17B 3.4797 no .
H16A H17C 2.2155 no .
H16A H19A 2.2942 no .
H16A H19B 2.5531 no .
H16A H24 2.9256 no .
H16B H18B 2.3997 no .
H16B H19A 2.8492 no .
H16B H19B 2.2989 no .
H16B H24 3.0961 no .
H17A H24 2.1504 no .
H17B H24 3.4008 no .
H17C H19A 2.6296 no .
H17C H24 3.4277 no .
H18B H19B 3.3400 no .
H20 H22 2.2874 no .
H21 H22 2.3081 no .
S1 H17B 3.2069 no 1_556
S1 H20 3.3034 no 4_555
S1 H22 3.5194 no 4_555
O2 H16B 3.5650 no 1_554
O2 H18B 2.9177 no 1_554
O3 H5 2.0903 no 1_556
O3 H8A 2.7172 no 1_556
O3 H17A 3.0225 no 2_555
O3 H17B 2.8234 no 2_555
O3 H17C 3.3045 no 2_555
O4 H5 3.4440 no 2_455
O4 H8A 3.1441 no 2_455
O4 H8B 2.8131 no 2_455
O4 H17B 3.5833 no 1_556
O4 H18A 3.1977 no 2_456
O4 H20 2.9446 no 4_555
O4 H21 3.1336 no 4_554
O4 H22 3.1769 no 4_555
O5 H16A 3.4041 no 2_555
O5 H17A 2.4195 no 2_555
O5 H17C 3.5772 no 2_555
O5 H24 2.7273 no 2_555
O6 H16B 3.1235 no 4_564
O6 H18B 2.8718 no 4_564
O6 H19A 2.5335 no 4_565
O6 H19B 2.5978 no 4_564
O6 H21 2.8920 no 3_655
O6 H22 2.9385 no 3_655
O7 H5 3.4313 no 1_556
O7 H12 2.8596 no 1_556
O7 H17A 3.1706 no 1_556
O7 H17B 2.9420 no 1_556
O7 H22 3.1466 no 4_555
O7 H24 3.2526 no 1_556
C8 H17A 3.4523 no 2_555
C8 H18B 3.5217 no 1_554
C8 H19B 3.5733 no 4_564
C8 H24 3.3114 no 2_555
C9 H17B 2.7620 no 1_556
C10 H12 3.5164 no 1_556
C10 H12 3.5200 no 4_555
C10 H16A 3.3558 no 2_556
C10 H16B 3.3069 no 2_556
C10 H17C 3.0126 no 2_555
C10 H20 3.0185 no 1_556
C10 H20 3.2472 no 4_555
C11 H17C 3.1991 no 2_555
C11 H20 2.9738 no 4_555
C12 H10 3.1313 no 1_554
C12 H16A 3.3728 no 2_555
C12 H17C 3.2512 no 2_555
C12 H20 3.2956 no 4_555
C12 H21 3.5939 no 4_554
C13 H5 3.0341 no 1_556
C13 H8A 2.9795 no 1_556
C13 H17A 3.3715 no 2_555
C13 H17B 3.2298 no 1_556
C15 H18B 3.4906 no 4_564
C15 H19A 3.1868 no 4_565
C15 H19B 3.2660 no 4_564
C16 H10 3.3654 no 2_456
C16 H17B 3.2843 no 1_556
C16 H20 3.4518 no 2_455
C16 H21 3.1112 no 2_456
C17 H5 3.5867 no 2_455
C17 H16B 3.0342 no 1_554
C17 H18B 3.4091 no 1_554
C18 H8A 2.9177 no 1_556
C18 H17B 3.5982 no 1_556
C18 H22 3.5354 no 3_655
C19 H18B 3.4749 no 4_564
C19 H20 3.4578 no 2_455
C19 H21 3.2014 no 2_456
C19 H22 3.2085 no 2_455
C20 H10 3.0368 no 1_554
C20 H10 3.5026 no 4_554
C20 H16A 2.9097 no 2_555
C20 H17C 3.1022 no 2_555
C20 H19A 3.2188 no 2_555
C20 H21 3.5214 no 1_554
C21 H8B 3.5442 no 3_645
C21 H12 3.1509 no 4_555
C21 H16A 3.5098 no 2_556
C21 H16B 3.0777 no 2_556
C21 H17C 2.8911 no 2_555
C21 H19A 3.5296 no 2_555
C21 H19B 3.4048 no 2_556
C21 H20 3.1187 no 1_556
C22 H8B 3.4593 no 3_645
C22 H12 3.3461 no 4_555
C22 H16A 3.3873 no 2_555
C22 H17C 2.9469 no 2_555
C22 H19A 2.7713 no 2_555
C24 H5 3.2775 no 2_455
C24 H17B 3.0020 no 1_556
H5 O3 2.0903 no 1_554
H5 O4 3.4440 no 2_555
H5 O7 3.4313 no 1_554
H5 C13 3.0341 no 1_554
H5 C17 3.5867 no 2_555
H5 C24 3.2775 no 2_555
H5 H10 3.3572 no 1_554
H5 H16A 3.0721 no 2_555
H5 H17A 2.6936 no 2_555
H5 H24 2.5713 no 2_555
H8A O3 2.7172 no 1_554
H8A O4 3.1441 no 2_555
H8A C13 2.9795 no 1_554
H8A C18 2.9177 no 1_554
H8A H18A 2.7850 no 1_554
H8A H18B 2.5640 no 1_554
H8A H19B 3.0269 no 4_564
H8B O4 2.8131 no 2_555
H8B C21 3.5442 no 3_655
H8B C22 3.4593 no 3_655
H8B H17A 3.3670 no 2_555
H8B H19B 3.3526 no 4_564
H8B H21 2.9846 no 3_655
H8B H22 2.7999 no 3_655
H8B H24 2.9731 no 2_555
H10 C12 3.1313 no 1_556
H10 C16 3.3654 no 2_556
H10 C20 3.0368 no 1_556
H10 C20 3.5026 no 4_555
H10 H5 3.3572 no 1_556
H10 H12 2.6811 no 1_556
H10 H16A 2.7636 no 2_556
H10 H16B 3.1251 no 2_556
H10 H17C 3.4894 no 2_555
H10 H20 2.4636 no 1_556
H10 H20 3.5860 no 4_555
H12 O7 2.8596 no 1_554
H12 C10 3.5164 no 1_554
H12 C10 3.5200 no 4_554
H12 C21 3.1509 no 4_554
H12 C22 3.3461 no 4_554
H12 H10 2.6811 no 1_554
H12 H16A 3.5929 no 2_555
H12 H21 3.2920 no 4_554
H12 H22 3.5817 no 4_554
H16A O5 3.4041 no 2_455
H16A C10 3.3558 no 2_456
H16A C12 3.3728 no 2_455
H16A C20 2.9097 no 2_455
H16A C21 3.5098 no 2_456
H16A C22 3.3873 no 2_455
H16A H5 3.0721 no 2_455
H16A H10 2.7636 no 2_456
H16A H12 3.5929 no 2_455
H16A H17B 3.5820 no 1_556
H16A H20 2.8073 no 2_455
H16A H21 3.0775 no 2_456
H16B O2 3.5650 no 1_556
H16B O6 3.1235 no 4_565
H16B C10 3.3069 no 2_456
H16B C17 3.0342 no 1_556
H16B C21 3.0777 no 2_456
H16B H10 3.1251 no 2_456
H16B H17B 2.4779 no 1_556
H16B H17C 2.8543 no 1_556
H16B H21 2.7188 no 2_456
H17A O3 3.0225 no 2_455
H17A O5 2.4195 no 2_455
H17A O7 3.1706 no 1_554
H17A C8 3.4523 no 2_455
H17A C13 3.3715 no 2_455
H17A H5 2.6936 no 2_455
H17A H8B 3.3670 no 2_455
H17B S1 3.2069 no 1_554
H17B O3 2.8234 no 2_455
H17B O4 3.5833 no 1_554
H17B O7 2.9420 no 1_554
H17B C9 2.7620 no 1_554
H17B C13 3.2298 no 1_554
H17B C16 3.2843 no 1_554
H17B C18 3.5982 no 1_554
H17B C24 3.0020 no 1_554
H17B H16A 3.5820 no 1_554
H17B H16B 2.4779 no 1_554
H17B H18B 3.0949 no 1_554
H17B H24 3.2868 no 1_554
H17C O3 3.3045 no 2_455
H17C O5 3.5772 no 2_455
H17C C10 3.0126 no 2_455
H17C C11 3.1991 no 2_455
H17C C12 3.2512 no 2_455
H17C C20 3.1022 no 2_455
H17C C21 2.8911 no 2_455
H17C C22 2.9469 no 2_455
H17C H10 3.4894 no 2_455
H17C H16B 2.8543 no 1_554
H17C H21 3.3268 no 2_455
H17C H22 3.4222 no 2_455
H18A O4 3.1977 no 2_556
H18A H8A 2.7850 no 1_556
H18A H19A 3.1760 no 4_565
H18A H19B 3.2200 no 4_565
H18A H22 2.6855 no 3_655
H18B O2 2.9177 no 1_556
H18B O6 2.8718 no 4_565
H18B C8 3.5217 no 1_556
H18B C15 3.4906 no 4_565
H18B C17 3.4091 no 1_556
H18B C19 3.4749 no 4_565
H18B H8A 2.5640 no 1_556
H18B H17B 3.0949 no 1_556
H18B H19A 3.3047 no 4_565
H18B H19B 3.1667 no 4_565
H19A O6 2.5335 no 4_564
H19A C15 3.1868 no 4_564
H19A C20 3.2188 no 2_455
H19A C21 3.5296 no 2_455
H19A C22 2.7713 no 2_455
H19A H18A 3.1760 no 4_564
H19A H18B 3.3047 no 4_564
H19A H20 3.2155 no 2_455
H19A H22 2.4550 no 2_455
H19B O6 2.5978 no 4_565
H19B C8 3.5733 no 4_565
H19B C15 3.2660 no 4_565
H19B C21 3.4048 no 2_456
H19B H8A 3.0269 no 4_565
H19B H8B 3.3526 no 4_565
H19B H18A 3.2200 no 4_564
H19B H18B 3.1667 no 4_564
H19B H20 3.2433 no 2_455
H19B H21 2.5392 no 2_456
H19B H22 3.1789 no 2_455
H20 S1 3.3034 no 4_554
H20 O4 2.9446 no 4_554
H20 C10 3.0185 no 1_554
H20 C10 3.2472 no 4_554
H20 C11 2.9738 no 4_554
H20 C12 3.2956 no 4_554
H20 C16 3.4518 no 2_555
H20 C19 3.4578 no 2_555
H20 C21 3.1187 no 1_554
H20 H10 2.4636 no 1_554
H20 H10 3.5860 no 4_554
H20 H16A 2.8073 no 2_555
H20 H19A 3.2155 no 2_555
H20 H19B 3.2433 no 2_555
H20 H21 2.6569 no 1_554
H21 O4 3.1336 no 4_555
H21 O6 2.8920 no 3_645
H21 C12 3.5939 no 4_555
H21 C16 3.1112 no 2_556
H21 C19 3.2014 no 2_556
H21 C20 3.5214 no 1_556
H21 H8B 2.9846 no 3_645
H21 H12 3.2920 no 4_555
H21 H16A 3.0775 no 2_556
H21 H16B 2.7188 no 2_556
H21 H17C 3.3268 no 2_555
H21 H19B 2.5392 no 2_556
H21 H20 2.6569 no 1_556
H22 S1 3.5194 no 4_554
H22 O4 3.1769 no 4_554
H22 O6 2.9385 no 3_645
H22 O7 3.1466 no 4_554
H22 C18 3.5354 no 3_645
H22 C19 3.2085 no 2_555
H22 H8B 2.7999 no 3_645
H22 H12 3.5817 no 4_555
H22 H17C 3.4222 no 2_555
H22 H18A 2.6855 no 3_645
H22 H19A 2.4550 no 2_555
H22 H19B 3.1789 no 2_555
H24 O5 2.7273 no 2_455
H24 O7 3.2526 no 1_554
H24 C8 3.3114 no 2_455
H24 H5 2.5713 no 2_455
H24 H8B 2.9731 no 2_455
H24 H17B 3.2868 no 1_556

loop_
_geom_hbond_atom_site_label_D
_geom_hbond_atom_site_label_H
_geom_hbond_atom_site_label_A
_geom_hbond_site_symmetry_A
_geom_hbond_distance_DA
_geom_hbond_distance_DH
_geom_hbond_distance_HA
_geom_hbond_angle_DHA
_geom_hbond_publ_flag
O5 H5 O3 1_554 2.843(8) 0.820 2.090 152.5 no

loop_
_geom_torsion_atom_site_label_1
_geom_torsion_atom_site_label_2
_geom_torsion_atom_site_label_3
_geom_torsion_atom_site_label_4
_geom_torsion
_geom_torsion_publ_flag
O4 S1 C9 C13 177.5(4) no
O4 S1 C9 C24 -1.0(6) no
O4 S1 C11 C10 -131.0(4) no
O4 S1 C11 C12 41.9(5) no
O7 S1 C9 C13 47.8(5) no
O7 S1 C9 C24 -130.7(5) no
O7 S1 C11 C10 -1.3(5) no
O7 S1 C11 C12 171.7(4) no
C9 S1 C11 C10 115.4(4) no
C9 S1 C11 C12 -71.7(4) no
C11 S1 C9 C13 -67.7(5) no
C11 S1 C9 C24 113.8(5) no
C17 O2 C14 C16 -52.8(5) no
C17 O2 C14 C23 -164.3(4) no
C17 O2 C14 C24 70.9(5) no
O5 C8 C23 C14 -62.2(6) no
O5 C8 C23 C15 -177.8(4) no
O5 C8 C23 C18 62.8(6) no
S1 C9 C13 O3 14.7(8) no
S1 C9 C13 C18 -164.1(3) no
S1 C9 C24 C14 176.5(4) no
C13 C9 C24 C14 -1.8(9) no
C24 C9 C13 O3 -166.9(6) no
C24 C9 C13 C18 14.4(8) no
C11 C10 C21 C22 1.3(8) no
C21 C10 C11 S1 170.0(4) no
C21 C10 C11 C12 -2.7(8) no
S1 C11 C12 C20 -171.4(3) no
C10 C11 C12 C20 1.4(8) no
C11 C12 C20 C22 1.2(8) no
O3 C13 C18 C23 141.7(5) no
C9 C13 C18 C23 -39.5(7) no
O2 C14 C16 C19 -69.9(5) no
O2 C14 C23 C8 -36.7(5) no
O2 C14 C23 C15 84.0(4) no
O2 C14 C23 C18 -161.5(4) no
O2 C14 C24 C9 134.7(5) no
C16 C14 C23 C8 -154.2(4) no
C16 C14 C23 C15 -33.6(5) no
C16 C14 C23 C18 80.9(5) no
C23 C14 C16 C19 42.8(5) no
C16 C14 C24 C9 -100.6(6) no
C24 C14 C16 C19 165.7(4) no
C23 C14 C24 C9 15.4(8) no
C24 C14 C23 C8 86.0(6) no
C24 C14 C23 C15 -153.3(4) no
C24 C14 C23 C18 -38.8(6) no
O6 C15 C19 C16 -169.3(5) no
O6 C15 C23 C8 -40.9(7) no
O6 C15 C23 C14 -164.4(5) no
O6 C15 C23 C18 79.5(6) no
C19 C15 C23 C8 135.5(5) no
C19 C15 C23 C14 12.0(6) no
C19 C15 C23 C18 -104.1(5) no
C23 C15 C19 C16 14.6(6) no
C14 C16 C19 C15 -35.1(5) no
C13 C18 C23 C8 -76.6(6) no
C13 C18 C23 C14 51.3(6) no
C13 C18 C23 C15 162.0(4) no
C12 C20 C22 C21 -2.6(8) no
C10 C21 C22 C20 1.3(8) no
